data_1546941
loop_
_publ_author_name
'Wong, Man Kin'
'Deng, Jie-Ren'
'Chan, Wing-Cheung'
'Lai, Nathanael Chun-Him'
'Yang, Bin'
'Tsang, Chui-Shan'
'Ko, Ben, Chi-Bun'
'Chan, Sharon Lai-Fung'

_publ_section_title
;
 Photosensitizer-free visible light-mediated gold-catalysed
 cis-difunctionalization of silyl-substituted alkynes
;
_journal_name_full 'Chem. Sci.'
_journal_paper_doi 10.1039/C7SC02294H
_journal_year 2017
_chemical_formula_moiety 'C27 H26 N O Si, B F4'
_chemical_formula_sum 'C27 H26 B F4 N O Si'
_chemical_formula_weight 495.39
_chemical_name_systematic
; 
 ? 
;
_space_group_IT_number 14
_symmetry_cell_setting monoclinic
_symmetry_space_group_name_Hall '-P 2yn'
_symmetry_space_group_name_H-M 'P 1 21/n 1'
_atom_sites_solution_hydrogens geom
_atom_sites_solution_primary direct
_atom_sites_solution_secondary difmap
_audit_creation_method SHELXL-97
_audit_update_record
;
2017-04-21 deposited with the CCDC.
2017-09-01 downloaded from the CCDC.
;
_cell_angle_alpha 90.00
_cell_angle_beta 92.186(2)
_cell_angle_gamma 90.00
_cell_formula_units_Z 4
_cell_length_a 9.6894(7)
_cell_length_b 14.7175(11)
_cell_length_c 17.3626(13)
_cell_measurement_reflns_used 9043
_cell_measurement_temperature 298(2)
_cell_measurement_theta_max 23.96
_cell_measurement_theta_min 2.37
_cell_volume 2474.2(3)
_computing_cell_refinement 'Bruker APEX3'
_computing_data_collection 'Bruker APEX3'
_computing_data_reduction 'Bruker SAINT'
_computing_molecular_graphics 'Bruker SHELXTL'
_computing_publication_material 'Bruker SHELXTL'
_computing_structure_refinement 'SHELXL-97 (Sheldrick, 1997)'
_computing_structure_solution 'SHELXS-97 (Sheldrick, 1990)'
_diffrn_ambient_temperature 298(2)
_diffrn_measured_fraction_theta_full 0.913
_diffrn_measured_fraction_theta_max 0.913
_diffrn_measurement_device_type 'D8_VENTURE PHOTON 100 CMOS area detector'
_diffrn_measurement_method 'phi and omega scans'
_diffrn_radiation_monochromator graphite
_diffrn_radiation_source 'micro-focus sealed tube'
_diffrn_radiation_type MoK\a
_diffrn_radiation_wavelength 0.71073
_diffrn_reflns_av_R_equivalents 0.0837
_diffrn_reflns_av_sigmaI/netI 0.0453
_diffrn_reflns_limit_h_max 12
_diffrn_reflns_limit_h_min -12
_diffrn_reflns_limit_k_max 18
_diffrn_reflns_limit_k_min -18
_diffrn_reflns_limit_l_max 22
_diffrn_reflns_limit_l_min -22
_diffrn_reflns_number 118973
_diffrn_reflns_theta_full 27.41
_diffrn_reflns_theta_max 27.41
_diffrn_reflns_theta_min 2.37
_exptl_absorpt_coefficient_mu 0.146
_exptl_absorpt_correction_T_max 0.7456
_exptl_absorpt_correction_T_min 0.7110
_exptl_absorpt_correction_type multi-scan
_exptl_absorpt_process_details 'SAINT ver 8.34A; BRUKER SADABS'
_exptl_crystal_colour gold
_exptl_crystal_density_diffrn 1.330
_exptl_crystal_density_method 'not measured'
_exptl_crystal_description PRISM
_exptl_crystal_F_000 1032
_exptl_crystal_size_max 0.18
_exptl_crystal_size_mid 0.12
_exptl_crystal_size_min 0.08
_refine_diff_density_max 0.405
_refine_diff_density_min -0.613
_refine_diff_density_rms 0.054
_refine_ls_extinction_method none
_refine_ls_goodness_of_fit_ref 1.002
_refine_ls_hydrogen_treatment mixed
_refine_ls_matrix_type full
_refine_ls_number_parameters 385
_refine_ls_number_reflns 5151
_refine_ls_number_restraints 42
_refine_ls_restrained_S_all 1.059
_refine_ls_R_factor_all 0.1167
_refine_ls_R_factor_gt 0.0745
_refine_ls_shift/su_max 0.012
_refine_ls_shift/su_mean 0.001
_refine_ls_structure_factor_coef Fsqd
_refine_ls_weighting_details 'calc w=1/[\s^2^(Fo^2^)+(0.0678P)^2^+4.0100P] where P=(Fo^2^+2Fc^2^)/3'
_refine_ls_weighting_scheme calc
_refine_ls_wR_factor_gt 0.1647
_refine_ls_wR_factor_ref 0.1865
_reflns_number_gt 3583
_reflns_number_total 5151
_reflns_threshold_expression >2sigma(I)
_cod_data_source_file c7sc02294h2.cif
_cod_data_source_block djr1
_cod_depositor_comments
;
The following automatic conversions were performed:

'_symmetry_cell_setting' value 'Monoclinic' changed to 'monoclinic'
according to
/home/data/users/saulius/crontab/automatic-downloads/rss-feeds/RSC/lib/dictionaries/cif_core.dic
dictionary named 'cif_core.dic' version 2.4.2 from 2011-04-26.

Automatic conversion script
Id: cif_fix_values 4973 2017-02-22 13:04:09Z antanas 
;
_cod_original_sg_symbol_H-M 'P 21/n'
_cod_database_code 1546941

loop_
_symmetry_equiv_pos_as_xyz
'x, y, z'
'-x+1/2, y+1/2, -z+1/2'
'-x, -y, -z'
'x-1/2, -y-1/2, z-1/2'

loop_
_atom_site_label
_atom_site_type_symbol
_atom_site_fract_x
_atom_site_fract_y
_atom_site_fract_z
_atom_site_U_iso_or_equiv
_atom_site_adp_type
_atom_site_occupancy
_atom_site_symmetry_multiplicity
_atom_site_calc_flag
_atom_site_refinement_flags
_atom_site_disorder_assembly
_atom_site_disorder_group
Si1 Si 0.73289(6) 0.04358(4) 0.57058(3) 0.04192(14) Uani 1 1 d . . .
O1 O 0.99664(16) 0.18605(12) 0.26851(9) 0.0646(5) Uani 1 1 d . . .
N1 N 0.52313(15) 0.28364(9) 0.49996(8) 0.0352(4) Uani 1 1 d . . .
C1 C 0.61608(19) 0.14957(12) 0.56409(10) 0.0357(5) Uani 1 1 d . . .
C2 C 0.62645(18) 0.21467(11) 0.50893(10) 0.0337(4) Uani 1 1 d . . .
C3 C 0.5468(2) 0.36301(12) 0.45538(10) 0.0392(5) Uani 1 1 d . . .
C4 C 0.6786(2) 0.39876(13) 0.44829(11) 0.0463(5) Uani 1 1 d . . .
H4A H 0.750(2) 0.3764(13) 0.4780(11) 0.050(6) Uiso 1 1 d . . .
C5 C 0.6969(3) 0.47335(14) 0.40190(13) 0.0592(6) Uani 1 1 d . . .
H5A H 0.796(2) 0.4969(16) 0.4001(14) 0.075(7) Uiso 1 1 d . . .
C6 C 0.5866(3) 0.51333(16) 0.36300(14) 0.0721(8) Uani 1 1 d . . .
H6A H 0.6013 0.5611 0.3292 0.087 Uiso 1 1 calc R . .
C7 C 0.4563(3) 0.48342(16) 0.37373(13) 0.0674(7) Uani 1 1 d . . .
H7A H 0.374(2) 0.5096(17) 0.3498(14) 0.076(7) Uiso 1 1 d . . .
C8 C 0.4322(2) 0.40886(14) 0.42214(11) 0.0502(6) Uani 1 1 d . . .
C9 C 0.2992(2) 0.38427(15) 0.44462(13) 0.0576(6) Uani 1 1 d . . .
H9A H 0.2219 0.4108 0.4206 0.069 Uiso 1 1 calc R . .
C10 C 0.2836(2) 0.32244(14) 0.50079(13) 0.0510(6) Uani 1 1 d . . .
H10A H 0.1966 0.3133 0.5202 0.061 Uiso 1 1 calc R . .
C11 C 0.39641(19) 0.27134(12) 0.53073(11) 0.0390(5) Uani 1 1 d . . .
C12 C 0.38467(19) 0.20731(13) 0.59200(11) 0.0412(5) Uani 1 1 d . . .
C13 C 0.2626(2) 0.19990(15) 0.63333(13) 0.0540(6) Uani 1 1 d . . .
H13A H 0.187(2) 0.2377(15) 0.6169(12) 0.061(6) Uiso 1 1 d . . .
C14 C 0.2585(2) 0.14490(17) 0.69599(13) 0.0641(7) Uani 1 1 d . . .
H14A H 0.180(2) 0.1415(15) 0.7236(12) 0.059(6) Uiso 1 1 d . . .
C15 C 0.3729(3) 0.09689(17) 0.72101(13) 0.0651(7) Uani 1 1 d . . .
H15A H 0.372(3) 0.0602(18) 0.7666(15) 0.084(8) Uiso 1 1 d . . .
C16 C 0.4926(2) 0.10126(15) 0.68148(11) 0.0529(6) Uani 1 1 d . . .
H16A H 0.5699 0.0690 0.6994 0.063 Uiso 1 1 calc R . .
C17 C 0.4999(2) 0.15397(12) 0.61410(10) 0.0398(5) Uani 1 1 d . . .
C18 C 0.72950(18) 0.21055(11) 0.44798(10) 0.0349(4) Uani 1 1 d . . .
C19 C 0.68354(19) 0.19105(12) 0.37261(11) 0.0386(5) Uani 1 1 d . . .
H19A H 0.5875(17) 0.1842(12) 0.3614(10) 0.033(5) Uiso 1 1 d . . .
C20 C 0.7751(2) 0.18149(13) 0.31506(11) 0.0458(5) Uani 1 1 d . . .
H20A H 0.7433 0.1664 0.2655 0.055 Uiso 1 1 calc R . .
C21 C 0.9150(2) 0.19417(13) 0.33052(11) 0.0462(5) Uani 1 1 d . . .
C22 C 0.9627(2) 0.21449(14) 0.40445(12) 0.0480(6) Uani 1 1 d . . .
H22A H 1.0565 0.2233 0.4150 0.058 Uiso 1 1 calc R . .
C23 C 0.8694(2) 0.22167(13) 0.46296(11) 0.0426(5) Uani 1 1 d . . .
H23A H 0.9002(18) 0.2336(12) 0.5132(10) 0.035(5) Uiso 1 1 d . . .
C24 C 1.1378(2) 0.2100(2) 0.27816(16) 0.0839(9) Uani 1 1 d . . .
H24A H 1.1837 0.1675 0.3123 0.102(10) Uiso 1 1 calc R . .
H24B H 1.1453 0.2700 0.2997 0.122 Uiso 1 1 calc R . .
H24C H 1.1800 0.2089 0.2290 0.122 Uiso 1 1 calc R . .
C25 C 0.6216(2) -0.05632(14) 0.59262(14) 0.0570(6) Uani 1 1 d . . .
H25A H 0.6775 -0.1101 0.5963 0.085 Uiso 1 1 calc R . .
H25B H 0.5522 -0.0638 0.5522 0.085 Uiso 1 1 calc R . .
H25C H 0.5780 -0.0463 0.6406 0.085 Uiso 1 1 calc R . .
C26 C 0.8081(2) 0.00823(15) 0.47828(14) 0.0597(7) Uani 1 1 d . . .
H26A H 0.8801 0.0497 0.4655 0.079(8) Uiso 1 1 calc R . .
H26B H 0.7373 0.0086 0.4380 0.100(9) Uiso 1 1 calc R . .
H26C H 0.8456 -0.0519 0.4837 0.120 Uiso 1 1 calc R . .
C27 C 0.8697(3) 0.06344(19) 0.64700(15) 0.0728(8) Uani 1 1 d . . .
H27A H 0.9306 0.0120 0.6499 0.137(13) Uiso 1 1 calc R . .
H27B H 0.8277 0.0716 0.6957 0.164 Uiso 1 1 calc R . .
H27C H 0.9212 0.1169 0.6348 0.164 Uiso 1 1 calc R . .
B1 B 0.9336(3) 0.3866(2) 0.65265(17) 0.0740(10) Uani 1 1 d D . .
F1 F 1.0246(3) 0.3753(3) 0.6002(2) 0.1673(13) Uani 0.6607(18) 1 d PD A 1
F2 F 0.8112(2) 0.3502(2) 0.62295(13) 0.0970(9) Uani 0.6607(18) 1 d PD A 1
F3 F 0.8969(4) 0.4687(2) 0.6708(2) 0.1710(13) Uani 0.6607(18) 1 d PD A 1
F4 F 0.9646(4) 0.3316(3) 0.7155(2) 0.1716(16) Uani 0.6607(18) 1 d PD A 1
F1' F 0.9063(8) 0.4300(5) 0.7129(3) 0.219(3) Uani 0.3393(18) 1 d PD A 2
F2' F 0.8993(8) 0.3104(5) 0.6383(5) 0.253(3) Uani 0.3393(18) 1 d PD A 2
F3' F 0.9502(9) 0.4448(5) 0.5907(5) 0.190(4) Uani 0.3393(18) 1 d PD A 2
F4' F 1.0726(5) 0.3921(4) 0.6726(3) 0.1057(16) Uani 0.3393(18) 1 d PD A 2

loop_
_atom_site_aniso_label
_atom_site_aniso_U_11
_atom_site_aniso_U_22
_atom_site_aniso_U_33
_atom_site_aniso_U_23
_atom_site_aniso_U_13
_atom_site_aniso_U_12
Si1 0.0413(3) 0.0397(3) 0.0445(3) 0.0023(2) -0.0028(2) 0.0012(2)
O1 0.0625(9) 0.0805(10) 0.0529(8) -0.0047(8) 0.0274(7) 0.0063(8)
N1 0.0385(8) 0.0335(7) 0.0337(7) -0.0041(6) 0.0034(6) 0.0000(6)
C1 0.0404(9) 0.0367(9) 0.0300(8) -0.0024(7) 0.0014(7) -0.0049(8)
C2 0.0356(9) 0.0322(8) 0.0334(9) -0.0058(7) 0.0018(7) -0.0025(7)
C3 0.0528(11) 0.0331(8) 0.0322(9) -0.0037(8) 0.0068(8) 0.0023(8)
C4 0.0590(12) 0.0355(9) 0.0453(10) -0.0026(8) 0.0141(9) -0.0032(9)
C5 0.0862(15) 0.0377(10) 0.0558(12) -0.0022(9) 0.0278(11) -0.0021(11)
C6 0.119(2) 0.0445(11) 0.0545(13) 0.0120(10) 0.0264(14) 0.0066(13)
C7 0.0997(18) 0.0537(12) 0.0487(12) 0.0050(11) 0.0022(13) 0.0227(13)
C8 0.0677(13) 0.0427(10) 0.0400(10) -0.0036(9) 0.0002(10) 0.0110(10)
C9 0.0560(12) 0.0584(12) 0.0576(13) -0.0066(11) -0.0086(11) 0.0176(10)
C10 0.0400(10) 0.0533(11) 0.0597(12) -0.0102(10) 0.0040(10) 0.0042(9)
C11 0.0374(9) 0.0388(9) 0.0410(9) -0.0111(8) 0.0044(8) -0.0011(8)
C12 0.0431(10) 0.0415(9) 0.0397(9) -0.0116(8) 0.0099(8) -0.0060(8)
C13 0.0487(11) 0.0553(12) 0.0591(12) -0.0139(10) 0.0175(10) -0.0056(10)
C14 0.0681(13) 0.0689(14) 0.0579(12) -0.0104(11) 0.0361(11) -0.0169(11)
C15 0.0847(16) 0.0650(14) 0.0474(12) 0.0022(11) 0.0244(11) -0.0119(13)
C16 0.0680(13) 0.0521(11) 0.0394(10) 0.0041(9) 0.0134(10) -0.0048(10)
C17 0.0463(10) 0.0386(9) 0.0349(9) -0.0048(8) 0.0076(8) -0.0065(8)
C18 0.0392(9) 0.0318(8) 0.0338(9) -0.0004(7) 0.0053(8) 0.0005(7)
C19 0.0400(10) 0.0376(9) 0.0384(9) -0.0003(8) 0.0026(8) -0.0025(8)
C20 0.0580(12) 0.0452(10) 0.0346(9) -0.0035(8) 0.0060(9) -0.0022(9)
C21 0.0504(11) 0.0442(10) 0.0450(10) -0.0021(9) 0.0153(9) 0.0035(9)
C22 0.0335(9) 0.0555(11) 0.0555(12) -0.0018(10) 0.0073(9) -0.0017(9)
C23 0.0412(10) 0.0477(10) 0.0388(10) -0.0047(9) 0.0011(8) -0.0013(8)
C24 0.0524(13) 0.125(2) 0.0762(16) 0.0234(16) 0.0284(12) 0.0213(14)
C25 0.0650(13) 0.0414(11) 0.0643(13) 0.0041(10) -0.0010(11) -0.0032(10)
C26 0.0645(13) 0.0452(11) 0.0702(14) -0.0010(11) 0.0148(12) 0.0112(10)
C27 0.0613(14) 0.0801(16) 0.0752(16) 0.0025(14) -0.0233(12) 0.0001(13)
B1 0.0645(17) 0.0797(19) 0.0773(19) -0.0106(17) -0.0043(16) 0.0069(16)
F1 0.1135(17) 0.168(3) 0.229(3) -0.065(2) 0.1199(17) -0.019(2)
F2 0.0663(13) 0.158(2) 0.0670(14) -0.0090(16) 0.0025(12) -0.0241(15)
F3 0.181(2) 0.150(2) 0.176(3) -0.0898(19) -0.067(2) 0.1067(18)
F4 0.183(3) 0.121(30 0.204(4) 0.032(3) -0.073(3) 0.015(2)
F1' 0.268(7) 0.287(6) 0.106(3) -0.147(3) 0.081(4) -0.156(6)
F2' 0.164(3) 0.235(5) 0.367(8) -0.234(5) 0.085(6) -0.103(5)
F3' 0.161(7) 0.109(5) 0.300(11) 0.063(6) 0.016(7) 0.005(5)
F4' 0.081(3) 0.120(4) 0.115(3) 0.023(3) -0.016(3) 0.021(3)

loop_
_atom_type_symbol
_atom_type_description
_atom_type_scat_dispersion_real
_atom_type_scat_dispersion_imag
_atom_type_scat_source
C C 0.0033 0.0016 'International Tables Vol C Tables 4.2.6.8 and 6.1.1.4'
H H 0.0000 0.0000 'International Tables Vol C Tables 4.2.6.8 and 6.1.1.4'
B B 0.0013 0.0007 'International Tables Vol C Tables 4.2.6.8 and 6.1.1.4'
N N 0.0061 0.0033 'International Tables Vol C Tables 4.2.6.8 and 6.1.1.4'
O O 0.0106 0.0060 'International Tables Vol C Tables 4.2.6.8 and 6.1.1.4'
F F 0.0171 0.0103 'International Tables Vol C Tables 4.2.6.8 and 6.1.1.4'
Si Si 0.0817 0.0704 'International Tables Vol C Tables 4.2.6.8 and 6.1.1.4'

loop_
_geom_angle_atom_site_label_1
_geom_angle_atom_site_label_2
_geom_angle_atom_site_label_3
_geom_angle
C26 Si1 C27 111.49(12)
C26 Si1 C25 101.78(10)
C27 Si1 C25 112.18(11)
C26 Si1 C1 115.11(9)
C27 Si1 C1 108.35(10)
C25 Si1 C1 107.82(9)
C21 O1 C24 118.10(18)
C11 N1 C3 119.04(15)
C11 N1 C2 119.87(14)
C3 N1 C2 120.99(15)
C2 C1 C17 118.04(16)
C2 C1 Si1 123.48(14)
C17 C1 Si1 117.96(13)
C1 C2 N1 120.41(16)
C1 C2 C18 122.88(16)
N1 C2 C18 116.02(14)
C4 C3 C8 119.72(17)
C4 C3 N1 121.70(17)
C8 C3 N1 118.46(17)
C5 C4 C3 119.5(2)
C5 C4 H4A 120.4(13)
C3 C4 H4A 119.8(13)
C6 C5 C4 120.9(2)
C6 C5 H5A 123.6(14)
C4 C5 H5A 115.5(14)
C7 C6 C5 120.3(2)
C7 C6 H6A 119.9
C5 C6 H6A 119.9
C6 C7 C8 120.8(2)
C6 C7 H7A 124.5(15)
C8 C7 H7A 114.7(15)
C3 C8 C7 118.3(2)
C3 C8 C9 118.69(19)
C7 C8 C9 122.7(2)
C10 C9 C8 120.2(2)
C10 C9 H9A 119.9
C8 C9 H9A 119.9
C9 C10 C11 121.4(2)
C9 C10 H10A 119.3
C11 C10 H10A 119.3
N1 C11 C10 118.66(17)
N1 C11 C12 118.39(16)
C10 C11 C12 122.94(18)
C17 C12 C13 119.37(18)
C17 C12 C11 119.10(17)
C13 C12 C11 121.45(18)
C14 C13 C12 120.3(2)
C14 C13 H13A 122.6(13)
C12 C13 H13A 117.0(13)
C13 C14 C15 120.9(2)
C13 C14 H14A 120.0(14)
C15 C14 H14A 119.1(13)
C14 C15 C16 120.4(2)
C14 C15 H15A 121.5(15)
C16 C15 H15A 118.1(15)
C15 C16 C17 120.8(2)
C15 C16 H16A 119.6
C17 C16 H16A 119.6
C12 C17 C16 118.01(18)
C12 C17 C1 119.23(16)
C16 C17 C1 122.57(18)
C23 C18 C19 118.48(17)
C23 C18 C2 122.93(16)
C19 C18 C2 118.54(16)
C20 C19 C18 120.86(17)
C20 C19 H19A 119.8(10)
C18 C19 H19A 119.3(10)
C19 C20 C21 120.12(18)
C19 C20 H20A 119.9
C21 C20 H20A 119.9
O1 C21 C22 124.66(18)
O1 C21 C20 115.33(18)
C22 C21 C20 120.01(18)
C21 C22 C23 119.51(18)
C21 C22 H22A 120.2
C23 C22 H22A 120.2
C18 C23 C22 120.98(18)
C18 C23 H23A 118.5(11)
C22 C23 H23A 120.5(11)
O1 C24 H24A 109.5
O1 C24 H24B 109.5
H24A C24 H24B 109.5
O1 C24 H24C 109.5
H24A C24 H24C 109.5
H24B C24 H24C 109.5
Si1 C25 H25A 109.5
Si1 C25 H25B 109.5
H25A C25 H25B 109.5
Si1 C25 H25C 109.5
H25A C25 H25C 109.5
H25B C25 H25C 109.5
Si1 C26 H26A 109.5
Si1 C26 H26B 109.5
H26A C26 H26B 109.5
Si1 C26 H26C 109.5
H26A C26 H26C 109.5
H26B C26 H26C 109.5
Si1 C27 H27A 109.5
Si1 C27 H27B 109.5
H27A C27 H27B 109.5
Si1 C27 H27C 109.5
H27A C27 H27C 109.5
H27B C27 H27C 109.5
F2' B1 F1' 125.7(6)
F2' B1 F1 85.6(5)
F1' B1 F1 144.4(5)
F2' B1 F3 147.8(5)
F1' B1 F3 42.4(4)
F1 B1 F3 119.2(3)
F2' B1 F4' 111.6(5)
F1' B1 F4' 89.8(5)
F1 B1 F4' 60.2(3)
F3 B1 F4' 99.1(3)
F2' B1 F4 70.4(5)
F1' B1 F4 71.8(4)
F1 B1 F4 110.1(3)
F3 B1 F4 113.9(3)
F4' B1 F4 69.9(3)
F2' B1 F2 48.0(4)
F1' B1 F2 107.5(4)
F1 B1 F2 106.5(3)
F3 B1 F2 102.2(3)
F4' B1 F2 158.6(4)
F4 B1 F2 103.0(3)
F2' B1 F3' 117.2(6)
F1' B1 F3' 111.3(5)
F1 B1 F3' 55.7(4)
F3 B1 F3' 69.9(4)
F4' B1 F3' 91.0(5)
F4 B1 F3' 160.8(5)
F2 B1 F3' 94.2(4)

loop_
_geom_bond_atom_site_label_1
_geom_bond_atom_site_label_2
_geom_bond_distance
Si1 C26 1.860(2)
Si1 C27 1.862(3)
Si1 C25 1.871(2)
Si1 C1 1.9281(19)
O1 C21 1.365(2)
O1 C24 1.416(3)
N1 C11 1.370(2)
N1 C3 1.425(2)
N1 C2 1.430(2)
C1 C2 1.361(2)
C1 C17 1.449(3)
C2 C18 1.484(2)
C3 C4 1.391(3)
C3 C8 1.404(3)
C4 C5 1.377(3)
C4 H4A 0.91(2)
C5 C6 1.375(4)
C5 H5A 1.02(2)
C6 C7 1.357(4)
C6 H6A 0.9300
C7 C8 1.407(3)
C7 H7A 0.96(2)
C8 C9 1.408(3)
C9 C10 1.347(3)
C9 H9A 0.9300
C10 C11 1.409(3)
C10 H10A 0.9300
C11 C12 1.429(3)
C12 C17 1.406(3)
C12 C13 1.411(3)
C13 C14 1.358(3)
C13 H13A 0.96(2)
C14 C15 1.371(3)
C14 H14A 0.92(2)
C15 C16 1.371(3)
C15 H15A 0.96(3)
C16 C17 1.408(3)
C16 H16A 0.9300
C18 C23 1.380(3)
C18 C19 1.396(3)
C19 C20 1.369(3)
C19 H19A 0.948(17)
C20 C21 1.384(3)
C20 H20A 0.9300
C21 C22 1.380(3)
C22 C23 1.389(3)
C22 H22A 0.9300
C23 H23A 0.929(17)
C24 H24A 0.9600
C24 H24B 0.9600
C24 H24C 0.9600
C25 H25A 0.9600
C25 H25B 0.9600
C25 H25C 0.9600
C26 H26A 0.9600
C26 H26B 0.9600
C26 H26C 0.9600
C27 H27A 0.9600
C27 H27B 0.9600
C27 H27C 0.9600
B1 F2' 1.194(7)
B1 F1' 1.262(6)
B1 F1 1.302(4)
B1 F3 1.302(4)
B1 F4' 1.380(5)
B1 F4 1.383(5)
B1 F2 1.383(4)
B1 F3' 1.389(8)

loop_
_geom_torsion_atom_site_label_1
_geom_torsion_atom_site_label_2
_geom_torsion_atom_site_label_3
_geom_torsion_atom_site_label_4
_geom_torsion
C26 Si1 C1 C2 -24.83(19)
C27 Si1 C1 C2 100.74(17)
C25 Si1 C1 C2 -137.63(16)
C26 Si1 C1 C17 146.73(14)
C27 Si1 C1 C17 -87.70(16)
C25 Si1 C1 C17 33.93(17)
C17 C1 C2 N1 -1.6(2)
Si1 C1 C2 N1 170.00(12)
C17 C1 C2 C18 -171.64(16)
Si1 C1 C2 C18 -0.1(2)
C11 N1 C2 C1 -18.1(2)
C3 N1 C2 C1 165.74(16)
C11 N1 C2 C18 152.64(16)
C3 N1 C2 C18 -23.5(2)
C11 N1 C3 C4 154.11(17)
C2 N1 C3 C4 -29.7(2)
C11 N1 C3 C8 -21.8(2)
C2 N1 C3 C8 154.41(16)
C8 C3 C4 C5 -6.9(3)
N1 C3 C4 C5 177.25(17)
C3 C4 C5 C6 0.5(3)
C4 C5 C6 C7 4.3(3)
C5 C6 C7 C8 -2.7(4)
C4 C3 C8 C7 8.4(3)
N1 C3 C8 C7 -175.60(17)
C4 C3 C8 C9 -165.29(19)
N1 C3 C8 C9 10.7(3)
C6 C7 C8 C3 -3.7(3)
C6 C7 C8 C9 169.8(2)
C3 C8 C9 C10 4.6(3)
C7 C8 C9 C10 -168.9(2)
C8 C9 C10 C11 -9.3(3)
C3 N1 C11 C10 17.4(2)
C2 N1 C11 C10 -158.87(17)
C3 N1 C11 C12 -162.47(16)
C2 N1 C11 C12 21.3(2)
C9 C10 C11 N1 -1.9(3)
C9 C10 C11 C12 177.9(2)
N1 C11 C12 C17 -5.3(3)
C10 C11 C12 C17 174.91(18)
N1 C11 C12 C13 171.34(17)
C10 C11 C12 C13 -8.5(3)
C17 C12 C13 C14 3.0(3)
C11 C12 C13 C14 -173.6(2)
C12 C13 C14 C15 1.1(3)
C13 C14 C15 C16 -2.2(4)
C14 C15 C16 C17 -0.8(3)
C13 C12 C17 C16 -5.8(3)
C11 C12 C17 C16 170.87(17)
C13 C12 C17 C1 169.30(17)
C11 C12 C17 C1 -14.0(3)
C15 C16 C17 C12 4.8(3)
C15 C16 C17 C1 -170.1(2)
C2 C1 C17 C12 17.3(3)
Si1 C1 C17 C12 -154.70(14)
C2 C1 C17 C16 -167.79(18)
Si1 C1 C17 C16 20.2(2)
C1 C2 C18 C23 -69.6(2)
N1 C2 C18 C23 119.93(19)
C1 C2 C18 C19 107.8(2)
N1 C2 C18 C19 -62.6(2)
C23 C18 C19 C20 1.2(3)
C2 C18 C19 C20 -176.35(17)
C18 C19 C20 C21 -2.2(3)
C24 O1 C21 C22 -7.5(3)
C24 O1 C21 C20 171.7(2)
C19 C20 C21 O1 -177.85(18)
C19 C20 C21 C22 1.5(3)
O1 C21 C22 C23 179.52(19)
C20 C21 C22 C23 0.3(3)
C19 C18 C23 C22 0.6(3)
C2 C18 C23 C22 177.99(18)
C21 C22 C23 C18 -1.3(3)
